data_1504925
loop_
_publ_author_name
'Glass, Adam C.'
'Morris, Benjamin B.'
'Zakharov, Lev N.'
'Liu, Shih-Yuan'

_publ_section_title
;
 Synthesis of substituted naphthalenes via a catalytic ring-expansion
 rearrangement.
;
_journal_issue 21
_journal_name_full 'Organic letters'
_journal_page_first 4855
_journal_page_last 4857
_journal_paper_doi 10.1021/ol8019617
_journal_volume 10
_journal_year 2008
_chemical_formula_sum 'C13 H16 O Si'
_chemical_formula_weight 216.35
_chemical_name_systematic
;

 ?

;
_space_group_IT_number 14
_symmetry_cell_setting monoclinic
_symmetry_space_group_name_Hall '-P 2ybc'
_symmetry_space_group_name_H-M 'P 1 21/c 1'
_atom_sites_solution_hydrogens geom
_atom_sites_solution_primary direct
_atom_sites_solution_secondary difmap
_audit_creation_method SHELXLTL
_cell_angle_alpha 90.00
_cell_angle_beta 108.965(2)
_cell_angle_gamma 90.00
_cell_formula_units_Z 4
_cell_length_a 9.5789(12)
_cell_length_b 12.6743(16)
_cell_length_c 10.9538(14)
_cell_measurement_reflns_used 3850
_cell_measurement_temperature 173(2)
_cell_measurement_theta_max 27.44
_cell_measurement_theta_min 2.25
_cell_volume 1257.7(3)
_computing_cell_refinement 'Bruker SMART'
_computing_data_collection 'Bruker SMART'
_computing_data_reduction 'Bruker SAINT'
_computing_molecular_graphics 'Bruker SHELXTL'
_computing_publication_material 'Bruker SHELXTL'
_computing_structure_refinement 'Bruker SHELXTL'
_computing_structure_solution 'Bruker SHELXTL'
_diffrn_ambient_temperature 173(2)
_diffrn_measured_fraction_theta_full 1.000
_diffrn_measured_fraction_theta_max 1.000
_diffrn_measurement_device_type 'CCD area detector'
_diffrn_measurement_method 'phi and omega scans'
_diffrn_radiation_monochromator graphite
_diffrn_radiation_source 'fine-focus sealed tube'
_diffrn_radiation_type MoK\a
_diffrn_radiation_wavelength 0.71073
_diffrn_reflns_av_R_equivalents 0.0262
_diffrn_reflns_av_sigmaI/netI 0.0209
_diffrn_reflns_limit_h_max 12
_diffrn_reflns_limit_h_min -12
_diffrn_reflns_limit_k_max 16
_diffrn_reflns_limit_k_min -16
_diffrn_reflns_limit_l_max 13
_diffrn_reflns_limit_l_min -13
_diffrn_reflns_number 13877
_diffrn_reflns_theta_full 27.00
_diffrn_reflns_theta_max 27.00
_diffrn_reflns_theta_min 2.25
_exptl_absorpt_coefficient_mu 0.160
_exptl_absorpt_correction_T_max 0.9873
_exptl_absorpt_correction_T_min 0.9462
_exptl_absorpt_correction_type multi-scan
_exptl_absorpt_process_details SADABS
_exptl_crystal_colour colorless
_exptl_crystal_density_diffrn 1.143
_exptl_crystal_density_method 'not measured'
_exptl_crystal_description plate
_exptl_crystal_F_000 464
_exptl_crystal_size_max 0.35
_exptl_crystal_size_mid 0.24
_exptl_crystal_size_min 0.08
_refine_diff_density_max 0.351
_refine_diff_density_min -0.188
_refine_diff_density_rms 0.041
_refine_ls_extinction_method none
_refine_ls_goodness_of_fit_ref 1.033
_refine_ls_hydrogen_treatment refall
_refine_ls_matrix_type full
_refine_ls_number_parameters 200
_refine_ls_number_reflns 2744
_refine_ls_number_restraints 0
_refine_ls_restrained_S_all 1.033
_refine_ls_R_factor_all 0.0437
_refine_ls_R_factor_gt 0.0357
_refine_ls_shift/su_max 0.000
_refine_ls_shift/su_mean 0.000
_refine_ls_structure_factor_coef Fsqd
_refine_ls_weighting_details 'calc w=1/[\s^2^(Fo^2^)+(0.0557P)^2^+0.2893P] where P=(Fo^2^+2Fc^2^)/3'
_refine_ls_weighting_scheme calc
_refine_ls_wR_factor_gt 0.0926
_refine_ls_wR_factor_ref 0.1004
_reflns_number_gt 2342
_reflns_number_total 2744
_reflns_threshold_expression >2sigma(I)
_cod_data_source_file ol8019617_si_003.cif
_cod_data_source_block liu15
_cod_depositor_comments
;
The following automatic conversions were performed:

'_symmetry_cell_setting' value 'Monoclinic' changed to 'monoclinic'
according to /home/saulius/struct/CIF-dictionaries/cif_core.dic
dictionary named 'cif_core.dic' version 2.4.1 from 2010-06-29.

Automatic conversion script
Id: cif_fix_values 1715 2011-07-08 13:25:40Z adriana 
;
_cod_original_sg_symbol_H-M P2(1)/c
_cod_database_code 1504925

loop_
_symmetry_equiv_pos_as_xyz
'x, y, z'
'-x, y+1/2, -z+1/2'
'-x, -y, -z'
'x, -y-1/2, z-1/2'

loop_
_atom_site_label
_atom_site_type_symbol
_atom_site_fract_x
_atom_site_fract_y
_atom_site_fract_z
_atom_site_U_iso_or_equiv
_atom_site_adp_type
_atom_site_occupancy
_atom_site_symmetry_multiplicity
_atom_site_calc_flag
Si1 Si 0.06666(4) 0.17708(3) 0.21956(3) 0.02789(13) Uani 1 1 d
O1 O 0.24159(13) -0.12500(8) 0.53647(11) 0.0422(3) Uani 1 1 d
C1 C 0.17327(15) 0.12451(10) 0.38302(13) 0.0264(3) Uani 1 1 d
C2 C 0.34076(15) 0.12152(11) 0.42575(14) 0.0285(3) Uani 1 1 d
C3 C 0.25628(15) 0.01955(11) 0.39583(13) 0.0281(3) Uani 1 1 d
C4 C 0.28434(15) -0.03732(11) 0.52134(13) 0.0289(3) Uani 1 1 d
C5 C 0.38041(14) 0.03258(10) 0.62421(13) 0.0275(3) Uani 1 1 d
C6 C 0.41627(14) 0.12237(10) 0.56801(14) 0.0285(3) Uani 1 1 d
C7 C 0.51042(17) 0.19680(12) 0.64509(17) 0.0374(4) Uani 1 1 d
C8 C 0.56689(18) 0.17949(13) 0.77699(17) 0.0420(4) Uani 1 1 d
C9 C 0.53023(17) 0.08974(13) 0.83213(16) 0.0397(4) Uani 1 1 d
C10 C 0.43560(16) 0.01459(13) 0.75625(14) 0.0336(3) Uani 1 1 d
C11 C 0.0773(2) 0.32330(13) 0.22668(17) 0.0416(4) Uani 1 1 d
C12 C -0.12851(19) 0.13348(16) 0.1752(2) 0.0451(4) Uani 1 1 d
C13 C 0.1516(2) 0.12677(17) 0.10039(18) 0.0478(4) Uani 1 1 d
H1 H 0.1337(18) 0.1397(12) 0.4548(16) 0.032(4) Uiso 1 1 d
H2 H 0.3891(18) 0.1483(13) 0.3680(16) 0.034(4) Uiso 1 1 d
H3 H 0.2477(17) -0.0202(13) 0.3224(16) 0.033(4) Uiso 1 1 d
H7 H 0.5384(19) 0.2572(14) 0.6059(17) 0.041(5) Uiso 1 1 d
H8 H 0.630(2) 0.2303(14) 0.8300(18) 0.044(5) Uiso 1 1 d
H9 H 0.5743(19) 0.0770(13) 0.9207(18) 0.042(5) Uiso 1 1 d
H10 H 0.4111(18) -0.0498(14) 0.7963(16) 0.038(4) Uiso 1 1 d
H11A H 0.173(3) 0.3470(18) 0.252(2) 0.076(7) Uiso 1 1 d
H11B H 0.032(2) 0.3521(16) 0.145(2) 0.062(6) Uiso 1 1 d
H11C H 0.031(2) 0.3481(16) 0.286(2) 0.055(6) Uiso 1 1 d
H12A H -0.186(3) 0.1667(17) 0.106(2) 0.070(7) Uiso 1 1 d
H12B H -0.167(3) 0.1557(19) 0.244(3) 0.086(8) Uiso 1 1 d
H12C H -0.143(3) 0.057(2) 0.159(2) 0.081(7) Uiso 1 1 d
H13A H 0.254(3) 0.146(2) 0.124(3) 0.098(9) Uiso 1 1 d
H13B H 0.103(3) 0.1551(18) 0.022(3) 0.079(7) Uiso 1 1 d
H13C H 0.146(2) 0.0511(18) 0.094(2) 0.062(6) Uiso 1 1 d

loop_
_atom_site_aniso_label
_atom_site_aniso_U_11
_atom_site_aniso_U_22
_atom_site_aniso_U_33
_atom_site_aniso_U_23
_atom_site_aniso_U_13
_atom_site_aniso_U_12
Si1 0.0281(2) 0.0291(2) 0.0239(2) 0.00406(14) 0.00497(15) 0.00082(15)
O1 0.0486(7) 0.0279(5) 0.0382(6) 0.0060(4) -0.0022(5) -0.0069(5)
C1 0.0254(7) 0.0276(7) 0.0254(7) 0.0032(5) 0.0072(5) 0.0030(5)
C2 0.0263(7) 0.0280(7) 0.0316(7) 0.0026(5) 0.0099(6) 0.0017(5)
C3 0.0303(7) 0.0255(7) 0.0258(7) -0.0013(5) 0.0053(6) 0.0036(5)
C4 0.0268(7) 0.0251(7) 0.0305(7) 0.0005(5) 0.0032(6) 0.0026(5)
C5 0.0228(6) 0.0264(7) 0.0301(7) -0.0016(5) 0.0043(5) 0.0035(5)
C6 0.0227(6) 0.0271(7) 0.0339(8) -0.0012(5) 0.0070(5) 0.0038(5)
C7 0.0310(8) 0.0289(7) 0.0478(9) -0.0032(7) 0.0068(7) -0.0028(6)
C8 0.0318(8) 0.0390(9) 0.0465(10) -0.0152(7) 0.0008(7) -0.0022(7)
C9 0.0332(8) 0.0492(9) 0.0294(8) -0.0073(7) 0.0004(6) 0.0052(7)
C10 0.0290(7) 0.0374(8) 0.0302(8) 0.0008(6) 0.0040(6) 0.0040(6)
C11 0.0493(10) 0.0335(8) 0.0357(9) 0.0075(7) 0.0052(8) -0.0003(7)
C12 0.0316(8) 0.0490(11) 0.0461(10) 0.0082(8) 0.0010(7) -0.0036(7)
C13 0.0587(12) 0.0555(12) 0.0312(9) 0.0038(8) 0.0176(8) 0.0070(9)

loop_
_atom_type_symbol
_atom_type_description
_atom_type_scat_dispersion_real
_atom_type_scat_dispersion_imag
_atom_type_scat_source
C C 0.0033 0.0016 'International Tables Vol C Tables 4.2.6.8 and 6.1.1.4'
H H 0.0000 0.0000 'International Tables Vol C Tables 4.2.6.8 and 6.1.1.4'
O O 0.0106 0.0060 'International Tables Vol C Tables 4.2.6.8 and 6.1.1.4'
Si Si 0.0817 0.0704 'International Tables Vol C Tables 4.2.6.8 and 6.1.1.4'

loop_
_geom_angle_atom_site_label_1
_geom_angle_atom_site_label_2
_geom_angle_atom_site_label_3
_geom_angle
C11 Si1 C12 110.19(9)
C11 Si1 C13 109.93(9)
C12 Si1 C13 110.32(10)
C11 Si1 C1 108.04(7)
C12 Si1 C1 109.54(8)
C13 Si1 C1 108.78(8)
C2 C1 C3 59.03(9)
C2 C1 Si1 119.80(10)
C3 C1 Si1 120.13(10)
C2 C1 H1 113.4(9)
C3 C1 H1 114.5(9)
Si1 C1 H1 117.2(9)
C6 C2 C3 106.15(12)
C6 C2 C1 115.30(12)
C3 C2 C1 60.95(9)
C6 C2 H2 120.9(10)
C3 C2 H2 120.1(10)
C1 C2 H2 118.4(10)
C4 C3 C2 106.88(11)
C4 C3 C1 115.78(12)
C2 C3 C1 60.02(9)
C4 C3 H3 118.2(10)
C2 C3 H3 123.0(10)
C1 C3 H3 119.6(10)
O1 C4 C5 126.35(13)
O1 C4 C3 126.74(13)
C5 C4 C3 106.87(12)
C6 C5 C10 122.08(13)
C6 C5 C4 109.41(12)
C10 C5 C4 128.45(13)
C7 C6 C5 119.56(14)
C7 C6 C2 129.85(14)
C5 C6 C2 110.59(12)
C6 C7 C8 118.92(15)
C6 C7 H7 119.5(11)
C8 C7 H7 121.5(11)
C9 C8 C7 121.07(15)
C9 C8 H8 119.7(11)
C7 C8 H8 119.3(11)
C8 C9 C10 120.70(15)
C8 C9 H9 120.0(11)
C10 C9 H9 119.2(11)
C5 C10 C9 117.67(15)
C5 C10 H10 122.1(10)
C9 C10 H10 120.2(10)
Si1 C11 H11A 112.1(14)
Si1 C11 H11B 110.4(13)
H11A C11 H11B 106(2)
Si1 C11 H11C 109.0(12)
H11A C11 H11C 109(2)
H11B C11 H11C 110.5(18)
Si1 C12 H12A 112.1(15)
Si1 C12 H12B 108.1(15)
H12A C12 H12B 104(2)
Si1 C12 H12C 114.1(14)
H12A C12 H12C 108(2)
H12B C12 H12C 111(2)
Si1 C13 H13A 111.3(17)
Si1 C13 H13B 108.8(16)
H13A C13 H13B 109(2)
Si1 C13 H13C 111.4(13)
H13A C13 H13C 107(2)
H13B C13 H13C 109.0(19)

loop_
_geom_bond_atom_site_label_1
_geom_bond_atom_site_label_2
_geom_bond_distance
Si1 C11 1.8564(17)
Si1 C12 1.8564(17)
Si1 C13 1.8611(18)
Si1 C1 1.8719(14)
O1 C4 1.2141(17)
C1 C2 1.5188(19)
C1 C3 1.5328(18)
C1 H1 0.996(16)
C2 C6 1.490(2)
C2 C3 1.5034(19)
C2 H2 0.959(18)
C3 C4 1.4972(19)
C3 H3 0.930(16)
C4 C5 1.4925(18)
C5 C6 1.389(2)
C5 C10 1.388(2)
C6 C7 1.386(2)
C7 C8 1.386(3)
C7 H7 0.957(18)
C8 C9 1.386(3)
C8 H8 0.943(19)
C9 C10 1.389(2)
C9 H9 0.937(18)
C10 H10 0.990(18)
C11 H11A 0.92(3)
C11 H11B 0.93(2)
C11 H11C 0.96(2)
C12 H12A 0.88(2)
C12 H12B 0.98(3)
C12 H12C 0.99(3)
C13 H13A 0.96(3)
C13 H13B 0.91(3)
C13 H13C 0.96(2)
